data_1552419
loop_
_publ_author_name
'Hu, Yuxuan'
'Zhang, Jing'
'Wang, Xiaoyan'
'Lu, Zhengyu'
'Zhang, Fangfang'
'Yang, Xiaofei'
'Ma, Zhihua'
'Yin, Jun'
'Xia, Haiping'
'Liu, Shenghua'

_publ_section_title
;
 One-pot syntheses of irida-polycyclic aromatic hydrocarbons
;
_journal_name_full 'Chemical Science'
_journal_paper_doi 10.1039/C9SC03914G
_journal_year 2019
_chemical_formula_moiety 'C37 H40 Cl Ir O P, F6 P'
_chemical_formula_sum 'C37 H40 Cl F6 Ir O P2'
_chemical_formula_weight 904.28
_space_group_crystal_system monoclinic
_space_group_IT_number 14
_space_group_name_Hall '-P 2yn'
_space_group_name_H-M_alt 'P 1 21/n 1'
_symmetry_space_group_name_Hall '-P 2yn'
_symmetry_space_group_name_H-M 'P 1 21/n 1'
_atom_sites_solution_hydrogens geom
_atom_sites_solution_primary direct
_audit_creation_date 2019-05-31
_audit_creation_method
;
Olex2 1.2-beta
(compiled 2018.05.29 svn.r3508 for OlexSys, GUI svn.r5506)
;
_audit_update_record
;
2019-07-14 deposited with the CCDC.    2019-10-14 downloaded from the CCDC.
;
_cell_angle_alpha 90
_cell_angle_beta 94.480(6)
_cell_angle_gamma 90
_cell_formula_units_Z 4
_cell_length_a 8.8879(8)
_cell_length_b 37.424(3)
_cell_length_c 10.5294(8)
_cell_measurement_reflns_used 2285
_cell_measurement_temperature 150
_cell_measurement_theta_max 69.418
_cell_measurement_theta_min 4.375
_cell_volume 3491.6(5)
_computing_cell_refinement 'SAINT v7.68A (Bruker, 2009)'
_computing_data_reduction 'SAINT v7.68A (Bruker, 2009)'
_computing_molecular_graphics 'Olex2 (Dolomanov et al., 2009)'
_computing_publication_material 'Olex2 (Dolomanov et al., 2009)'
_computing_structure_refinement 'ShelXL (Sheldrick, 2015)'
_computing_structure_solution 'XS (Sheldrick, 2008)'
_diffrn_ambient_temperature 150
_diffrn_measured_fraction_theta_full 0.950
_diffrn_measured_fraction_theta_max 0.950
_diffrn_measurement_device_type 'Bruker APEX-II CCD'
_diffrn_measurement_method '\f and \w scans'
_diffrn_radiation_monochromator graphite
_diffrn_radiation_type CuK\a
_diffrn_radiation_wavelength 1.54178
_diffrn_reflns_av_R_equivalents 0.1849
_diffrn_reflns_av_unetI/netI 0.1862
_diffrn_reflns_Laue_measured_fraction_full 0.950
_diffrn_reflns_Laue_measured_fraction_max 0.950
_diffrn_reflns_limit_h_max 10
_diffrn_reflns_limit_h_min -10
_diffrn_reflns_limit_k_max 43
_diffrn_reflns_limit_k_min -42
_diffrn_reflns_limit_l_max 12
_diffrn_reflns_limit_l_min -8
_diffrn_reflns_number 12613
_diffrn_reflns_point_group_measured_fraction_full 0.950
_diffrn_reflns_point_group_measured_fraction_max 0.950
_diffrn_reflns_theta_full 63.989
_diffrn_reflns_theta_max 63.989
_diffrn_reflns_theta_min 4.374
_diffrn_standards_number 0
_exptl_absorpt_coefficient_mu 9.514
_exptl_absorpt_correction_T_max 0.7533
_exptl_absorpt_correction_T_min 0.4494
_exptl_absorpt_correction_type multi-scan
_exptl_absorpt_process_details
'SADABS-2008/1 (Bruker,2008) was used for absorption correction. wR2(int) was 0.1316 before and 0.0674 after correction. The Ratio of minimum to maximum transmission is 0.5966. The \l/2 correction factor is 0.0015.'
_exptl_crystal_colour 'clear orange'
_exptl_crystal_colour_lustre clear
_exptl_crystal_colour_primary orange
_exptl_crystal_density_diffrn 1.720
_exptl_crystal_description plate
_exptl_crystal_F_000 1792
_exptl_crystal_size_max 0.05
_exptl_crystal_size_mid 0.05
_exptl_crystal_size_min 0.02
_refine_diff_density_max 3.272
_refine_diff_density_min -4.817
_refine_diff_density_rms 0.360
_refine_ls_extinction_method none
_refine_ls_goodness_of_fit_ref 1.038
_refine_ls_hydrogen_treatment constr
_refine_ls_matrix_type full
_refine_ls_number_parameters 442
_refine_ls_number_reflns 5518
_refine_ls_number_restraints 108
_refine_ls_restrained_S_all 1.037
_refine_ls_R_factor_all 0.1817
_refine_ls_R_factor_gt 0.1047
_refine_ls_shift/su_max 0.000
_refine_ls_shift/su_mean 0.000
_refine_ls_structure_factor_coef Fsqd
_refine_ls_weighting_details 'w=1/[\s^2^(Fo^2^)+(0.1691P)^2^] where P=(Fo^2^+2Fc^2^)/3'
_refine_ls_weighting_scheme calc
_refine_ls_wR_factor_gt 0.2362
_refine_ls_wR_factor_ref 0.2856
_reflns_Friedel_coverage 0.000
_reflns_number_gt 3292
_reflns_number_total 5518
_reflns_threshold_expression 'I > 2\s(I)'
_cod_data_source_file c9sc03914g2.cif
_cod_data_source_block Complex_8a
_cod_database_code 1552419
_shelx_shelxl_version_number 2016/6
_shelx_space_group_comment
;
The symmetry employed for this shelxl refinement is uniquely defined
by the following loop, which should always be used as a source of
symmetry information in preference to the above space-group names.
They are only intended as comments.
;
_shelx_estimated_absorpt_t_max 0.833
_shelx_estimated_absorpt_t_min 0.648
_olex2_refinement_description
;
1. Fixed Uiso
 At 1.2 times of:
  All C(H) groups
 At 1.5 times of:
  All C(H,H,H) groups
2. Uiso/Uaniso restraints and constraints
Uanis(C16) \\sim Ueq, Uanis(C22) \\sim Ueq, Uanis(C10) \\sim Ueq, Uanis(C1)
\\sim Ueq, Uanis(O1) \\sim Ueq, Uanis(C28) \\sim Ueq, Uanis(C27) \\sim Ueq,
Uanis(C26) \\sim Ueq, Uanis(C32) \\sim Ueq: with sigma of 0.01 and sigma for
terminal atoms of 0.02
Uanis(C32) \\sim Ueq, Uanis(C28) \\sim Ueq, Uanis(C13) \\sim Ueq: with sigma of
0.01 and sigma for terminal atoms of 0.02
Uanis(C32) \\sim Ueq: with sigma of 0.005 and sigma for terminal atoms of 0.01
Uanis(C28) \\sim Ueq: with sigma of 0.005 and sigma for terminal atoms of 0.01
Uanis(C9) \\sim Ueq: with sigma of 0.01 and sigma for terminal atoms of 0.02
Uanis(C1) \\sim Ueq: with sigma of 0.005 and sigma for terminal atoms of 0.01
Uanis(C23) \\sim Ueq, Uanis(C22) \\sim Ueq: with sigma of 0.005 and sigma for
terminal atoms of 0.01
Uanis(C17) \\sim Ueq, Uanis(C11) \\sim Ueq: with sigma of 0.01 and sigma for
terminal atoms of 0.02
Uanis(F1) \\sim Ueq: with sigma of 0.01 and sigma for terminal atoms of 0.02
Uanis(F4) \\sim Ueq: with sigma of 0.01 and sigma for terminal atoms of 0.02
Uanis(C27) \\sim Ueq: with sigma of 0.005 and sigma for terminal atoms of 0.01
Uanis(C25) \\sim Ueq: with sigma of 0.005 and sigma for terminal atoms of 0.01
Uanis(C36) \\sim Ueq: with sigma of 0.01 and sigma for terminal atoms of 0.02
3.a Aromatic/amide H refined with riding coordinates:
 C2(H2), C5(H5), C6(H6), C7(H7), C8(H8), C12(H12), C13(H13), C14(H14),
 C15(H15), C18(H18), C19(H19), C20(H20), C21(H21)
3.b Idealised Me refined as rotating group:
 C24(H24A,H24B,H24C), C30(H30A,H30B,H30C), C31(H31A,H31B,H31C), C32(H32A,H32B,
 H32C), C33(H33A,H33B,H33C), C34(H34A,H34B,H34C), C35(H35A,H35B,H35C), C36(H36A,
 H36B,H36C), C37(H37A,H37B,H37C)
;
_olex2_submission_special_instructions 'No special instructions were received'

loop_
_space_group_symop_operation_xyz
'x, y, z'
'-x+1/2, y+1/2, -z+1/2'
'-x, -y, -z'
'x-1/2, -y-1/2, z-1/2'

loop_
_atom_site_label
_atom_site_type_symbol
_atom_site_fract_x
_atom_site_fract_y
_atom_site_fract_z
_atom_site_U_iso_or_equiv
_atom_site_adp_type
_atom_site_occupancy
_atom_site_site_symmetry_order
_atom_site_calc_flag
_atom_site_refinement_flags_posn
_atom_site_refinement_flags_adp
C1 C 0.494(2) 0.1226(4) 0.2290(15) 0.029(4) Uani 1 1 d . U
C2 C 0.619(2) 0.1215(4) 0.1448(14) 0.033(4) Uani 1 1 d . .
H2 H 0.658480 0.143978 0.121915 0.039 Uiso 1 1 calc R .
C3 C 0.6853(19) 0.0913(4) 0.0945(13) 0.031(4) Uani 1 1 d . .
C4 C 0.6375(19) 0.0546(4) 0.1305(15) 0.032(4) Uani 1 1 d . .
C5 C 0.541(2) 0.0423(4) 0.2131(14) 0.035(4) Uani 1 1 d . .
H5 H 0.485199 0.058370 0.260885 0.043 Uiso 1 1 calc R .
C6 C 0.525(2) 0.0055(4) 0.2273(15) 0.040(4) Uani 1 1 d . .
H6 H 0.458131 -0.003502 0.285679 0.047 Uiso 1 1 calc R .
C7 C 0.603(2) -0.0175(5) 0.1591(18) 0.044(5) Uani 1 1 d . .
H7 H 0.590314 -0.042390 0.171503 0.052 Uiso 1 1 calc R .
C8 C 0.700(2) -0.0065(4) 0.0738(14) 0.032(4) Uani 1 1 d . .
H8 H 0.755483 -0.023303 0.028904 0.038 Uiso 1 1 calc R .
C9 C 0.7154(18) 0.0313(4) 0.0527(13) 0.026(3) Uani 1 1 d . U
C10 C 0.8108(18) 0.0523(4) -0.0309(13) 0.027(4) Uani 1 1 d . U
C11 C 0.8952(18) 0.0419(4) -0.1364(14) 0.032(4) Uani 1 1 d . U
C12 C 0.891(2) 0.0064(4) -0.1834(15) 0.042(5) Uani 1 1 d . .
H12 H 0.835981 -0.011451 -0.142870 0.050 Uiso 1 1 calc R .
C13 C 0.967(2) -0.0021(5) -0.2853(16) 0.042(4) Uani 1 1 d . U
H13 H 0.962360 -0.025997 -0.315593 0.051 Uiso 1 1 calc R .
C14 C 1.049(2) 0.0222(6) -0.3467(18) 0.061(6) Uani 1 1 d . .
H14 H 1.102728 0.015339 -0.416992 0.074 Uiso 1 1 calc R .
C15 C 1.051(2) 0.0574(5) -0.3042(16) 0.049(5) Uani 1 1 d . .
H15 H 1.108046 0.074583 -0.346818 0.059 Uiso 1 1 calc R .
C16 C 0.973(2) 0.0684(4) -0.2009(16) 0.038(4) Uani 1 1 d . U
C17 C 0.975(2) 0.1050(4) -0.1536(17) 0.040(4) Uani 1 1 d . U
C18 C 1.061(2) 0.1312(4) -0.2119(16) 0.038(5) Uani 1 1 d . .
H18 H 1.113837 0.125395 -0.284272 0.045 Uiso 1 1 calc R .
C19 C 1.068(2) 0.1646(5) -0.1640(18) 0.046(5) Uani 1 1 d . .
H19 H 1.125254 0.181961 -0.205100 0.055 Uiso 1 1 calc R .
C20 C 0.996(2) 0.1752(4) -0.0579(18) 0.041(5) Uani 1 1 d . .
H20 H 1.005192 0.198761 -0.025090 0.049 Uiso 1 1 calc R .
C21 C 0.9091(19) 0.1496(4) -0.0021(14) 0.034(4) Uani 1 1 d . .
H21 H 0.862387 0.155908 0.072942 0.041 Uiso 1 1 calc R .
C22 C 0.8867(19) 0.1146(4) -0.0516(14) 0.030(4) Uani 1 1 d . U
C23 C 0.8026(16) 0.0884(3) 0.0047(12) 0.018(3) Uani 1 1 d . U
C24 C 0.330(2) 0.1132(5) 0.0446(14) 0.046(5) Uani 1 1 d . .
H24A H 0.372683 0.132954 -0.001938 0.069 Uiso 1 1 calc GR .
H24B H 0.221137 0.111815 0.022589 0.069 Uiso 1 1 calc GR .
H24C H 0.377600 0.090701 0.021406 0.069 Uiso 1 1 calc GR .
C25 C 0.7700(19) 0.1497(4) 0.4609(15) 0.030(4) Uani 1 1 d . U
C26 C 0.6926(18) 0.1549(4) 0.5769(14) 0.030(4) Uani 1 1 d . U
C27 C 0.634(2) 0.1217(4) 0.6207(15) 0.035(4) Uani 1 1 d . U
C28 C 0.6925(18) 0.0943(4) 0.5296(14) 0.029(4) Uani 1 1 d . U
C29 C 0.7782(18) 0.1119(4) 0.4426(15) 0.029(4) Uani 1 1 d . .
C30 C 0.856(2) 0.1779(4) 0.4006(17) 0.046(5) Uani 1 1 d . .
H30A H 0.855428 0.173200 0.309043 0.069 Uiso 1 1 calc GR .
H30B H 0.959843 0.178153 0.438685 0.069 Uiso 1 1 calc GR .
H30C H 0.808587 0.201152 0.414010 0.069 Uiso 1 1 calc GR .
C31 C 0.688(2) 0.1901(4) 0.6526(17) 0.052(6) Uani 1 1 d . .
H31A H 0.722259 0.209852 0.600569 0.078 Uiso 1 1 calc GR .
H31B H 0.755284 0.188191 0.730813 0.078 Uiso 1 1 calc GR .
H31C H 0.585042 0.194765 0.674534 0.078 Uiso 1 1 calc GR .
C32 C 0.546(2) 0.1140(5) 0.7304(16) 0.045(5) Uani 1 1 d . U
H32A H 0.609816 0.101166 0.795607 0.067 Uiso 1 1 calc GR .
H32B H 0.458731 0.099239 0.702652 0.067 Uiso 1 1 calc GR .
H32C H 0.511805 0.136487 0.765967 0.067 Uiso 1 1 calc GR .
C33 C 0.659(2) 0.0553(4) 0.5433(15) 0.050(5) Uani 1 1 d . .
H33A H 0.702303 0.041960 0.474950 0.074 Uiso 1 1 calc GR .
H33B H 0.549396 0.051715 0.537948 0.074 Uiso 1 1 calc GR .
H33C H 0.703079 0.046820 0.626002 0.074 Uiso 1 1 calc GR .
C34 C 0.8806(19) 0.0936(4) 0.3605(18) 0.041(5) Uani 1 1 d . .
H34A H 0.977502 0.089161 0.408782 0.061 Uiso 1 1 calc GR .
H34B H 0.896563 0.108718 0.286703 0.061 Uiso 1 1 calc GR .
H34C H 0.835795 0.070843 0.331314 0.061 Uiso 1 1 calc GR .
C35 C 0.462(2) 0.2240(4) 0.3774(15) 0.044(5) Uani 1 1 d . .
H35A H 0.552999 0.226871 0.435031 0.065 Uiso 1 1 calc GR .
H35B H 0.389109 0.242777 0.394512 0.065 Uiso 1 1 calc GR .
H35C H 0.488006 0.225850 0.288987 0.065 Uiso 1 1 calc GR .
C36 C 0.2215(19) 0.1802(4) 0.2827(17) 0.042(5) Uani 1 1 d . U
H36A H 0.257565 0.185055 0.198867 0.063 Uiso 1 1 calc GR .
H36B H 0.147693 0.198366 0.302587 0.063 Uiso 1 1 calc GR .
H36C H 0.173927 0.156524 0.282028 0.063 Uiso 1 1 calc GR .
C37 C 0.288(2) 0.1865(5) 0.5470(17) 0.054(6) Uani 1 1 d . .
H37A H 0.212877 0.167469 0.553517 0.082 Uiso 1 1 calc GR .
H37B H 0.236950 0.209778 0.546299 0.082 Uiso 1 1 calc GR .
H37C H 0.362662 0.185238 0.620171 0.082 Uiso 1 1 calc GR .
Cl1 Cl 0.3149(5) 0.09731(11) 0.4491(4) 0.0414(11) Uani 1 1 d . .
Ir1 Ir 0.53593(8) 0.13172(2) 0.41349(6) 0.0272(3) Uani 1 1 d . .
O1 O 0.3582(13) 0.1191(3) 0.1793(10) 0.032(3) Uani 1 1 d . U
P1 P 0.3796(5) 0.18109(11) 0.4026(4) 0.0342(11) Uani 1 1 d . .
F1 F 0.6564(17) 0.2137(5) -0.0304(19) 0.127(6) Uani 1 1 d . U
F2 F 0.4801(16) 0.1949(3) 0.0889(12) 0.089(5) Uani 1 1 d . .
F3 F 0.3090(15) 0.2286(4) -0.0238(15) 0.091(4) Uani 1 1 d . .
F4 F 0.497(2) 0.2450(4) -0.1456(16) 0.113(5) Uani 1 1 d . U
F5 F 0.5108(15) 0.2536(3) 0.0611(12) 0.074(4) Uani 1 1 d . .
F6 F 0.4482(18) 0.1870(3) -0.1179(14) 0.089(5) Uani 1 1 d . .
P2 P 0.4841(6) 0.22050(12) -0.0287(5) 0.0486(14) Uani 1 1 d . .

loop_
_atom_site_aniso_label
_atom_site_aniso_U_11
_atom_site_aniso_U_22
_atom_site_aniso_U_33
_atom_site_aniso_U_23
_atom_site_aniso_U_13
_atom_site_aniso_U_12
C1 0.028(6) 0.026(5) 0.034(5) 0.005(4) 0.000(4) 0.000(4)
C2 0.044(12) 0.025(8) 0.027(8) 0.013(6) -0.015(8) -0.010(8)
C3 0.031(11) 0.032(9) 0.025(8) 0.002(6) -0.022(7) 0.004(7)
C4 0.032(11) 0.022(8) 0.039(9) 0.006(7) -0.020(8) 0.000(7)
C5 0.044(12) 0.035(9) 0.024(8) 0.013(7) -0.017(8) -0.007(8)
C6 0.039(12) 0.054(11) 0.025(8) 0.010(8) -0.002(8) -0.003(9)
C7 0.041(13) 0.038(10) 0.049(11) 0.009(9) -0.012(10) 0.006(9)
C8 0.043(12) 0.024(8) 0.028(8) -0.015(6) -0.002(8) 0.009(7)
C9 0.027(8) 0.024(6) 0.025(6) -0.002(5) -0.014(6) 0.000(5)
C10 0.030(8) 0.030(6) 0.021(6) -0.005(5) -0.006(6) 0.009(6)
C11 0.031(8) 0.037(7) 0.024(6) -0.004(5) -0.015(6) 0.008(6)
C12 0.047(13) 0.042(10) 0.033(9) -0.003(7) -0.021(9) 0.013(8)
C13 0.044(9) 0.049(8) 0.032(7) -0.013(7) -0.007(7) 0.018(7)
C14 0.045(15) 0.107(18) 0.031(10) -0.016(11) -0.009(10) 0.029(13)
C15 0.045(14) 0.057(12) 0.040(10) -0.020(8) -0.025(9) 0.021(9)
C16 0.034(8) 0.039(7) 0.039(7) -0.009(6) -0.013(6) 0.001(6)
C17 0.029(8) 0.044(7) 0.045(7) 0.000(6) -0.015(7) 0.002(6)
C18 0.021(11) 0.067(13) 0.024(8) 0.014(8) -0.005(8) 0.000(8)
C19 0.030(13) 0.058(12) 0.047(11) 0.012(9) -0.006(9) -0.006(9)
C20 0.039(12) 0.021(9) 0.062(12) 0.000(8) 0.003(10) 0.000(8)
C21 0.025(11) 0.048(10) 0.027(8) -0.010(7) -0.013(7) -0.004(8)
C22 0.029(6) 0.033(5) 0.028(5) 0.002(4) -0.007(4) 0.004(4)
C23 0.016(5) 0.024(5) 0.012(4) 0.004(4) 0.000(4) -0.001(4)
C24 0.065(15) 0.055(12) 0.016(8) -0.001(7) -0.008(8) -0.014(10)
C25 0.031(6) 0.032(5) 0.029(5) -0.005(4) 0.009(4) 0.002(4)
C26 0.025(8) 0.035(7) 0.028(6) 0.001(5) -0.018(6) 0.000(6)
C27 0.032(6) 0.036(5) 0.035(5) 0.010(4) -0.010(4) 0.004(4)
C28 0.027(6) 0.029(5) 0.030(5) 0.002(4) -0.007(4) 0.006(4)
C29 0.020(10) 0.022(8) 0.042(9) 0.001(7) -0.014(8) -0.004(6)
C30 0.039(13) 0.050(11) 0.045(10) -0.006(8) -0.020(9) -0.010(9)
C31 0.069(16) 0.041(10) 0.043(10) -0.010(8) -0.019(10) -0.017(9)
C32 0.044(9) 0.052(8) 0.039(7) 0.008(6) 0.003(7) 0.000(7)
C33 0.086(16) 0.031(9) 0.028(8) -0.007(7) -0.021(9) 0.007(9)
C34 0.023(11) 0.036(9) 0.061(12) -0.016(8) -0.004(9) 0.006(8)
C35 0.065(14) 0.026(9) 0.037(9) -0.007(7) -0.012(9) 0.008(8)
C36 0.022(10) 0.046(9) 0.056(10) 0.001(8) -0.013(8) 0.013(7)
C37 0.057(15) 0.062(13) 0.044(11) -0.007(9) -0.003(10) 0.031(10)
Cl1 0.038(3) 0.045(2) 0.039(2) 0.0104(18) -0.009(2) -0.0117(19)
Ir1 0.0263(6) 0.0256(5) 0.0275(5) 0.0020(2) -0.0118(3) 0.0000(3)
O1 0.027(6) 0.036(5) 0.030(5) -0.001(4) -0.017(5) 0.003(4)
P1 0.033(3) 0.036(2) 0.032(2) -0.0008(17) -0.008(2) 0.0073(19)
F1 0.055(10) 0.158(13) 0.168(14) -0.007(11) 0.019(10) 0.016(9)
F2 0.151(15) 0.039(7) 0.077(9) 0.018(6) 0.007(10) 0.011(7)
F3 0.056(10) 0.099(10) 0.122(13) -0.011(9) 0.019(9) 0.012(7)
F4 0.174(14) 0.077(9) 0.090(10) 0.018(8) 0.036(10) 0.002(9)
F5 0.098(10) 0.049(7) 0.074(8) -0.006(6) -0.001(7) -0.016(6)
F6 0.131(13) 0.043(7) 0.099(11) -0.032(7) 0.040(9) -0.021(7)
P2 0.056(4) 0.032(3) 0.058(3) 0.003(2) 0.008(3) -0.002(2)

loop_
_atom_type_symbol
_atom_type_description
_atom_type_scat_dispersion_real
_atom_type_scat_dispersion_imag
_atom_type_scat_source
C C 0.0181 0.0091 'International Tables Vol C Tables 4.2.6.8 and 6.1.1.4'
H H 0.0000 0.0000 'International Tables Vol C Tables 4.2.6.8 and 6.1.1.4'
Cl Cl 0.3639 0.7018 'International Tables Vol C Tables 4.2.6.8 and 6.1.1.4'
F F 0.0727 0.0534 'International Tables Vol C Tables 4.2.6.8 and 6.1.1.4'
Ir Ir -4.7710 6.5667 'International Tables Vol C Tables 4.2.6.8 and 6.1.1.4'
O O 0.0492 0.0322 'International Tables Vol C Tables 4.2.6.8 and 6.1.1.4'
P P 0.2955 0.4335 'International Tables Vol C Tables 4.2.6.8 and 6.1.1.4'

loop_
_geom_angle_atom_site_label_1
_geom_angle_atom_site_label_2
_geom_angle_atom_site_label_3
_geom_angle
C2 C1 Ir1 120.3(11)
O1 C1 C2 118.7(14)
O1 C1 Ir1 120.9(12)
C3 C2 C1 127.6(14)
C2 C3 C4 120.6(16)
C2 C3 C23 130.4(14)
C23 C3 C4 108.9(13)
C5 C4 C3 133.3(15)
C5 C4 C9 121.7(14)
C9 C4 C3 105.0(15)
C4 C5 C6 118.9(17)
C7 C6 C5 120.8(18)
C6 C7 C8 122.7(16)
C7 C8 C9 118.4(15)
C4 C9 C8 117.3(15)
C4 C9 C10 110.1(12)
C8 C9 C10 132.4(14)
C11 C10 C9 131.7(13)
C23 C10 C9 107.7(12)
C23 C10 C11 120.5(14)
C12 C11 C10 121.5(16)
C16 C11 C10 119.0(14)
C16 C11 C12 119.3(16)
C13 C12 C11 119.9(18)
C12 C13 C14 122.6(18)
C13 C14 C15 118.5(19)
C14 C15 C16 122(2)
C11 C16 C17 119.3(16)
C15 C16 C11 117.4(15)
C15 C16 C17 123.2(17)
C18 C17 C16 119.9(17)
C18 C17 C22 120.0(16)
C22 C17 C16 120.1(16)
C19 C18 C17 119.5(18)
C18 C19 C20 123.7(18)
C21 C20 C19 116.9(15)
C20 C21 C22 123.2(16)
C21 C22 C17 116.1(15)
C23 C22 C17 119.3(14)
C23 C22 C21 124.0(15)
C10 C23 C3 107.4(12)
C22 C23 C3 130.8(13)
C22 C23 C10 121.5(14)
C26 C25 C30 123.8(14)
C26 C25 Ir1 74.5(9)
C29 C25 C26 106.1(13)
C29 C25 C30 128.1(15)
C29 C25 Ir1 74.0(8)
C30 C25 Ir1 129.1(11)
C25 C26 C31 125.4(15)
C25 C26 Ir1 67.7(8)
C27 C26 C25 110.9(14)
C27 C26 C31 123.4(16)
C27 C26 Ir1 72.6(8)
C31 C26 Ir1 132.3(11)
C26 C27 C28 103.4(15)
C26 C27 C32 130.3(16)
C26 C27 Ir1 71.1(8)
C28 C27 Ir1 68.8(8)
C32 C27 C28 126.2(15)
C32 C27 Ir1 125.9(12)
C27 C28 Ir1 72.4(8)
C29 C28 C27 108.9(13)
C29 C28 C33 130.1(15)
C29 C28 Ir1 72.5(8)
C33 C28 C27 121.0(15)
C33 C28 Ir1 122.4(11)
C25 C29 C34 125.3(14)
C25 C29 Ir1 68.8(8)
C28 C29 C25 109.9(14)
C28 C29 C34 124.0(14)
C28 C29 Ir1 71.6(9)
C34 C29 Ir1 134.0(11)
C1 Ir1 C25 112.0(6)
C1 Ir1 C26 148.9(7)
C1 Ir1 C27 157.6(6)
C1 Ir1 C28 118.9(6)
C1 Ir1 C29 100.3(6)
C1 Ir1 Cl1 88.2(5)
C1 Ir1 P1 91.4(5)
C25 Ir1 C26 37.8(6)
C25 Ir1 C27 63.7(6)
C25 Ir1 C28 62.5(6)
C25 Ir1 C29 37.2(5)
C25 Ir1 Cl1 153.6(4)
C25 Ir1 P1 108.7(4)
C26 Ir1 C27 36.3(6)
C26 Ir1 Cl1 122.7(4)
C26 Ir1 P1 93.5(4)
C27 Ir1 Cl1 91.1(5)
C28 Ir1 C26 61.3(5)
C28 Ir1 C27 38.8(6)
C28 Ir1 C29 35.9(6)
C28 Ir1 Cl1 93.4(4)
C28 Ir1 P1 149.8(4)
C29 Ir1 C26 60.7(6)
C29 Ir1 C27 62.4(6)
C29 Ir1 Cl1 125.5(4)
C29 Ir1 P1 145.8(4)
P1 Ir1 C27 111.0(4)
P1 Ir1 Cl1 86.59(15)
C1 O1 C24 120.1(14)
C35 P1 C36 102.5(8)
C35 P1 C37 104.0(9)
C35 P1 Ir1 118.3(7)
C36 P1 Ir1 116.7(6)
C37 P1 C36 102.3(9)
C37 P1 Ir1 111.1(6)
F1 P2 F2 89.5(9)
F1 P2 F3 178.0(10)
F1 P2 F5 91.9(9)
F1 P2 F6 90.9(9)
F2 P2 F3 90.5(8)
F2 P2 F6 88.1(8)
F4 P2 F1 87.4(10)
F4 P2 F2 176.8(9)
F4 P2 F3 92.6(9)
F4 P2 F5 89.7(8)
F4 P2 F6 91.3(9)
F5 P2 F2 91.1(7)
F5 P2 F3 86.1(8)
F5 P2 F6 177.0(9)
F6 P2 F3 91.0(8)

loop_
_geom_bond_atom_site_label_1
_geom_bond_atom_site_label_2
_geom_bond_distance
C1 C2 1.47(2)
C1 Ir1 1.979(16)
C1 O1 1.287(18)
C2 C3 1.40(2)
C3 C4 1.49(2)
C3 C23 1.47(2)
C4 C5 1.35(2)
C4 C9 1.41(2)
C5 C6 1.39(2)
C6 C7 1.35(2)
C7 C8 1.35(2)
C8 C9 1.442(19)
C9 C10 1.49(2)
C10 C11 1.44(2)
C10 C23 1.403(18)
C11 C12 1.42(2)
C11 C16 1.41(2)
C12 C13 1.35(2)
C13 C14 1.36(3)
C14 C15 1.39(3)
C15 C16 1.40(2)
C16 C17 1.46(2)
C17 C18 1.41(2)
C17 C22 1.43(2)
C18 C19 1.35(2)
C19 C20 1.39(3)
C20 C21 1.39(2)
C21 C22 1.42(2)
C22 C23 1.39(2)
C24 O1 1.438(16)
C25 C26 1.46(2)
C25 C29 1.43(2)
C25 C30 1.47(2)
C25 Ir1 2.206(16)
C26 C27 1.44(2)
C26 C31 1.54(2)
C26 Ir1 2.297(13)
C27 C28 1.52(2)
C27 C32 1.47(2)
C27 Ir1 2.316(15)
C28 C29 1.40(2)
C28 C33 1.50(2)
C28 Ir1 2.265(14)
C29 C34 1.47(2)
C29 Ir1 2.276(15)
C35 P1 1.792(17)
C36 P1 1.814(16)
C37 P1 1.794(19)
Cl1 Ir1 2.403(4)
Ir1 P1 2.309(4)
F1 P2 1.554(15)
F2 P2 1.569(12)
F3 P2 1.590(13)
F4 P2 1.546(15)
F5 P2 1.567(12)
F6 P2 1.585(12)
